data_2009608
loop_
_publ_author_name
'Szkaradzinska, Maria B.'
'Kubicki, Maciej'
'Codding, Penelope W.'

_publ_section_title
;
 Two cyclic dipeptide anticonvulsants:
 <i>cyclo</i>-glycyl-<small>L</small>-phenylglycine (1) and
 <i>cyclo</i>-<small>L</small>-alanyl-<small>D</small>-phenylglycine
 (2)
;
_journal_issue 4
_journal_name_full 'Acta Crystallographica Section C'
_journal_page_first 565
_journal_page_last 569
_journal_paper_doi 10.1107/S0108270193010467
_journal_volume 50
_journal_year 1994
_chemical_formula_moiety 'C11 H12 N2 O2'
_chemical_formula_sum 'C11 H12 N2 O2'
_chemical_formula_weight 204.23
_chemical_name_systematic
;
cyclo-L-alanyl-D-phenylglycine
;
_space_group_IT_number 4
_symmetry_cell_setting monoclinic
_symmetry_space_group_name_Hall 'P 2yb'
_symmetry_space_group_name_H-M 'P 1 21 1'
_audit_creation_method SHELXL
_cell_angle_alpha 90.00
_cell_angle_beta 105.198(8)
_cell_angle_gamma 90.00
_cell_formula_units_Z 2
_cell_length_a 5.0084(6)
_cell_length_b 20.367(3)
_cell_length_c 5.2057(5)
_cell_measurement_reflns_used 25
_cell_measurement_temperature 293(2)
_cell_measurement_theta_max 46.8
_cell_measurement_theta_min 17.9
_cell_volume 512.44(11)
_computing_cell_refinement CAD-4F
_computing_data_collection CAD-4F
_computing_data_reduction 'XRAY (Stewart, 1978)'
_computing_molecular_graphics 'ORTEPII (Johnson, 1976); PLUTO (Motherwell & Clegg, 1978)'
_computing_publication_material 'SHELXL92 (Sheldrick, 1993)'
_computing_structure_refinement 'SHELXL92 (Sheldrick, 1993)'
_computing_structure_solution 'SHELXS86 (Sheldrick, 1990)'
_diffrn_ambient_temperature 293(2)
_diffrn_measurement_device 'CAD-4F diffractometer'
_diffrn_measurement_method \w/2\q
_diffrn_radiation_monochromator Ni-filter
_diffrn_radiation_source 'fine-focus sealed tube'
_diffrn_radiation_type CuK\a
_diffrn_radiation_wavelength 1.54178
_diffrn_reflns_av_R_equivalents 0.0976
_diffrn_reflns_av_sigmaI/netI 0.0501
_diffrn_reflns_limit_h_max 6
_diffrn_reflns_limit_h_min 0
_diffrn_reflns_limit_k_max 25
_diffrn_reflns_limit_k_min 0
_diffrn_reflns_limit_l_max 6
_diffrn_reflns_limit_l_min -6
_diffrn_reflns_number 1211
_diffrn_reflns_theta_max 74.83
_diffrn_reflns_theta_min 4.34
_diffrn_standards_decay_% 1.5
_diffrn_standards_interval_time 2000
_diffrn_standards_number 3
_exptl_absorpt_coefficient_mu 0.761
_exptl_absorpt_correction_type none
_exptl_crystal_colour colorless
_exptl_crystal_density_diffrn 1.324
_exptl_crystal_description plate
_exptl_crystal_F_000 216
_exptl_crystal_size_max 0.40
_exptl_crystal_size_mid 0.20
_exptl_crystal_size_min 0.20
_refine_diff_density_max .172
_refine_diff_density_min -.228
_refine_ls_abs_structure_details 'Flack (1983)'
_refine_ls_abs_structure_Flack -0.1(4)
_refine_ls_extinction_coef 0.033(5)
_refine_ls_extinction_method SHELXL92
_refine_ls_goodness_of_fit_all 1.096
_refine_ls_goodness_of_fit_obs 1.106
_refine_ls_hydrogen_treatment refall
_refine_ls_matrix_type full
_refine_ls_number_parameters 183
_refine_ls_number_reflns 1092
_refine_ls_number_restraints 1
_refine_ls_restrained_S_all 1.126
_refine_ls_restrained_S_obs 1.105
_refine_ls_R_factor_all 0.0473
_refine_ls_R_factor_obs 0.0462
_refine_ls_shift/esd_max 0.000
_refine_ls_shift/esd_mean 0.000
_refine_ls_structure_factor_coef Fsqd
_refine_ls_weighting_scheme
;calc w = 1/[\s^2^(Fo^2^) + (0.0759P)^2^ + 0.0369P] where P = (Fo^2^ +
 2Fc^2^)/3
;
_refine_ls_wR_factor_all 0.1218
_refine_ls_wR_factor_obs 0.1174
_reflns_number_observed 1060
_reflns_number_total 1093
_reflns_observed_criterion >2sigma(I)
_cod_data_source_file cr1093.cif
_cod_data_source_block apg
_cod_original_sg_symbol_H-M 'P 21'
_cod_database_code 2009608

loop_
_symmetry_equiv_pos_as_xyz
'x, y, z'
'-x, y+1/2, -z'

loop_
_atom_site_aniso_label
_atom_site_aniso_U_11
_atom_site_aniso_U_22
_atom_site_aniso_U_33
_atom_site_aniso_U_12
_atom_site_aniso_U_13
_atom_site_aniso_U_23
N1 0.0377(9) 0.0408(10) 0.0395(10) -0.0027(8) -0.0115(7) 0.0024(8)
C2 0.0383(10) 0.0362(11) 0.0406(11) 0.0008(8) -0.0084(9) 0.0005(9)
O2 0.0460(9) 0.0461(9) 0.0563(11) -0.0087(8) -0.0190(7) 0.0057(8)
C3 0.0391(10) 0.0485(13) 0.0429(12) -0.0042(10) -0.0091(9) 0.0075(10)
C31 0.079(2) 0.0385(14) 0.104(3) -0.0003(15) -0.041(2) 0.010(2)
N4 0.0419(9) 0.0428(10) 0.0369(9) -0.0016(8) -0.0118(7) 0.0041(8)
C5 0.0382(10) 0.0397(12) 0.0402(11) 0.0010(9) -0.0094(9) 0.0002(9)
O5 0.0464(9) 0.0538(11) 0.0586(11) -0.0135(9) -0.0225(8) 0.0130(9)
C6 0.0352(9) 0.0430(12) 0.0373(11) -0.0004(9) -0.0069(8) 0.0022(9)
C1' 0.0399(11) 0.0426(12) 0.0459(11) -0.0045(9) -0.0134(9) 0.0064(10)
C2' 0.086(2) 0.069(2) 0.081(2) -0.017(2) 0.007(2) 0.028(2)
C3' 0.132(4) 0.070(3) 0.127(4) -0.033(3) -0.020(4) 0.045(3)
C4' 0.099(3) 0.045(2) 0.123(4) -0.003(2) -0.051(3) 0.007(2)
C5' 0.096(3) 0.055(2) 0.126(4) 0.019(2) -0.007(3) -0.017(2)
C6' 0.077(2) 0.050(2) 0.090(2) 0.010(2) 0.016(2) -0.005(2)

loop_
_atom_site_label
_atom_site_fract_x
_atom_site_fract_y
_atom_site_fract_z
_atom_site_U_iso_or_equiv
_atom_site_thermal_displace_type
_atom_site_calc_flag
_atom_site_refinement_flags
_atom_site_occupancy
_atom_site_disorder_group
_atom_site_type_symbol
N1 0.4139(4) 0.18247(11) 0.9446(4) 0.0434(5) Uani d . 1 . N
H1 0.522(8) 0.170(2) 1.108(8) 0.059(10) Uiso d . 1 . H
C2 0.5058(5) 0.23474(11) 0.8433(5) 0.0419(5) Uani d . 1 . C
O2 0.7266(4) 0.26245(10) 0.9558(4) 0.0555(5) Uani d . 1 . O
C3 0.3393(5) 0.26187(14) 0.5808(5) 0.0473(6) Uani d . 1 . C
H3 0.462(8) 0.264(2) 0.464(8) 0.064(10) Uiso d . 1 . H
C31 0.2415(9) 0.3312(2) 0.6225(10) 0.0857(14) Uani d . 1 . C
H31A 0.390(15) 0.364(4) 0.700(15) 0.130(13) Uiso d . 1 . H
H31B 0.111(14) 0.352(4) 0.429(16) 0.130(13) Uiso d . 1 . H
H31C 0.107(15) 0.328(4) 0.728(15) 0.130(13) Uiso d . 1 . H
N4 0.1022(4) 0.22143(11) 0.4539(4) 0.0447(5) Uani d . 1 . N
H4 -0.002(7) 0.236(2) 0.304(8) 0.054(8) Uiso d . 1 . H
C5 0.0026(5) 0.17111(12) 0.5597(5) 0.0430(5) Uani d . 1 . C
O5 -0.2148(4) 0.14333(10) 0.4432(4) 0.0597(6) Uani d . 1 . O
C6 0.1558(4) 0.14691(12) 0.8356(4) 0.0416(5) Uani d . 1 . C
H6 0.032(7) 0.1576(18) 0.951(7) 0.047(8) Uiso d . 1 . H
C1' 0.2057(5) 0.07386(13) 0.8368(5) 0.0474(6) Uani d . 1 . C
C2' 0.0879(10) 0.0330(2) 0.9848(10) 0.0816(12) Uani d . 1 . C
H2' -0.032(12) 0.050(3) 1.097(13) 0.098(17) Uiso d . 1 . H
C3' 0.1353(15) -0.0345(3) 0.9831(16) 0.120(2) Uani d . 1 . C
H3' 0.07(2) -0.058(5) 1.14(2) 0.19(4) Uiso d . 1 . H
C4' 0.2948(11) -0.0606(2) 0.8367(13) 0.104(2) Uani d . 1 . C
H4' 0.325(15) -0.113(5) 0.840(19) 0.16(3) Uiso d . 1 . H
C5' 0.4138(11) -0.0203(2) 0.6890(13) 0.099(2) Uani d . 1 . C
H5' 0.543(13) -0.037(3) 0.550(13) 0.108(17) Uiso d . 1 . H
C6' 0.3684(8) 0.0468(2) 0.6896(9) 0.0734(10) Uani d . 1 . C
H6' 0.465(10) 0.082(3) 0.573(11) 0.090(14) Uiso d . 1 . H

loop_
_atom_type_symbol
_atom_type_description
_atom_type_scat_dispersion_real
_atom_type_scat_dispersion_imag
_atom_type_scat_source
C C .0181 .0091 'International Tables Vol C Tables 4.2.6.8 and 6.1.1.4'
H H .0000 .0000 'International Tables Vol C Tables 4.2.6.8 and 6.1.1.4'
N N .0311 .0180 'International Tables Vol C Tables 4.2.6.8 and 6.1.1.4'
O O .0492 .0322 'International Tables Vol C Tables 4.2.6.8 and 6.1.1.4'

loop_
_geom_angle_atom_site_label_1
_geom_angle_atom_site_label_2
_geom_angle_atom_site_label_3
_geom_angle
_geom_angle_publ_flag
C2 N1 C6 127.5(2) yes
C2 N1 H1 114.(3) ?
C6 N1 H1 118.(2) ?
O2 C2 N1 122.5(2) yes
O2 C2 C3 118.3(2) yes
N1 C2 C3 119.3(2) yes
N4 C3 C2 113.3(2) yes
N4 C3 C31 109.5(2) yes
C2 C3 C31 109.4(3) yes
N4 C3 H3 108.(2) ?
C2 C3 H3 107.(2) ?
C31 C3 H3 109.(3) ?
C3 C31 H31A 116.(4) ?
C3 C31 H31B 111.(4) ?
H31A C31 H31B 108.(6) ?
C3 C31 H31C 108.(5) ?
H31A C31 H31C 112.(6) ?
H31B C31 H31C 102.(5) ?
C5 N4 C3 127.1(2) yes
C5 N4 H4 116.(2) ?
C3 N4 H4 116.(3) ?
O5 C5 N4 122.1(2) yes
O5 C5 C6 118.4(2) yes
N4 C5 C6 119.5(2) yes
N1 C6 C1' 111.0(2) yes
N1 C6 C5 112.5(2) yes
C1' C6 C5 111.4(2) yes
N1 C6 H6 107.(2) ?
C1' C6 H6 110.(2) ?
C5 C6 H6 105.(2) ?
C2' C1' C6' 118.5(3) yes
C2' C1' C6 120.4(3) yes
C6' C1' C6 121.1(3) yes
C1' C2' C3' 119.7(6) yes
C1' C2' H2' 122.(4) ?
C3' C2' H2' 118.(4) ?
C4' C3' C2' 121.2(5) yes
C4' C3' H3' 128.(6) ?
C2' C3' H3' 110.(6) ?
C3' C4' C5' 119.5(4) yes
C3' C4' H4' 119.(5) ?
C5' C4' H4' 122.(5) ?
C4' C5' C6' 119.8(5) yes
C4' C5' H5' 126.(4) ?
C6' C5' H5' 114.(4) ?
C1' C6' C5' 121.3(4) yes
C1' C6' H6' 116.(3) ?
C5' C6' H6' 122.(3) ?

loop_
_geom_bond_atom_site_label_1
_geom_bond_atom_site_label_2
_geom_bond_site_symmetry_2
_geom_bond_distance
_geom_bond_publ_flag
N1 C2 . 1.323(3) yes
N1 C6 . 1.460(3) yes
N1 H1 . 0.92(4) ?
C2 O2 . 1.243(3) yes
C2 C3 . 1.507(3) yes
C3 N4 . 1.454(3) yes
C3 C31 . 1.528(5) yes
C3 H3 . 0.97(4) ?
C31 H31A . 1.00(8) ?
C31 H31B . 1.13(8) ?
C31 H31C . 0.98(7) ?
N4 C5 . 1.322(4) yes
N4 H4 . 0.87(4) ?
C5 O5 . 1.236(3) yes
C5 C6 . 1.522(3) yes
C6 C1' . 1.508(4) yes
C6 H6 . 0.99(3) ?
C1' C2' . 1.368(5) yes
C1' C6' . 1.372(5) yes
C2' C3' . 1.397(9) yes
C2' H2' . 1.00(6) ?
C3' C4' . 1.349(11) yes
C3' H3' . 1.09(11) ?
C4' C5' . 1.365(9) yes
C4' H4' . 1.08(9) ?
C5' C6' . 1.386(5) yes
C5' H5' . 1.14(7) ?
C6' H6' . 1.13(5) ?

loop_
_geom_torsion_atom_site_label_1
_geom_torsion_atom_site_label_2
_geom_torsion_atom_site_label_3
_geom_torsion_atom_site_label_4
_geom_torsion
C6 N1 C2 O2 178.2(2)
C6 N1 C2 C3 -2.2(4)
O2 C2 C3 N4 173.5(2)
N1 C2 C3 N4 -6.1(4)
O2 C2 C3 C31 -64.0(3)
N1 C2 C3 C31 116.4(3)
C2 C3 N4 C5 10.1(4)
C31 C3 N4 C5 -112.3(3)
C3 N4 C5 O5 173.6(3)
C3 N4 C5 C6 -5.3(4)
C2 N1 C6 C1' 132.7(3)
C2 N1 C6 C5 7.1(3)
O5 C5 C6 N1 177.8(2)
N4 C5 C6 N1 -3.3(3)
O5 C5 C6 C1' 52.4(3)
N4 C5 C6 C1' -128.7(2)
N1 C6 C1' C2' 117.3(3)
C5 C6 C1' C2' -116.5(3)
N1 C6 C1' C6' -62.9(3)
C5 C6 C1' C6' 63.2(3)
C6' C1' C2' C3' 0.0(6)
C6 C1' C2' C3' 179.8(4)
C1' C2' C3' C4' -0.3(7)
C2' C3' C4' C5' 0.5(7)
C3' C4' C5' C6' -0.4(7)
C2' C1' C6' C5' 0.1(6)
C6 C1' C6' C5' -179.7(3)
C4' C5' C6' C1' 0.1(7)

loop_
_cod_related_entry_id
_cod_related_entry_database
_cod_related_entry_code
1 ChemSpider 10189405
